data_2204016
loop_
_publ_author_name
'Ksiksi, Regaya'
'Graia, Mohsen'
'Driss, Ahmed'
'Jouini, Tahar'

_publ_section_title
;
 D\'ecavanadate sel double de dilithium et t\'etraammonium
 d\'ecahydrate, (NH~4~)~4~Li~2~[V~10~O~28~]&#x00B7;10H~2~O
;
_journal_issue 8
_journal_name_full 'Acta Crystallographica Section E'
_journal_page_first i105
_journal_page_last i107
_journal_paper_doi 10.1107/S1600536804017416
_journal_volume 60
_journal_year 2004
_chemical_formula_iupac '(N H4)4 Li2 [V10 O28], 10H2 O'
_chemical_formula_moiety '4H4 N +, 2Li +, O28 V10 6-, 10H2 O'
_chemical_formula_sum 'H36 Li2 N4 O38 V10'
_chemical_formula_weight 1223.61
_chemical_name_common 'tetraammonium dilitium decavanadate'
_chemical_name_systematic ?
_space_group_IT_number 2
_symmetry_cell_setting triclinic
_symmetry_space_group_name_Hall '-P 1'
_symmetry_space_group_name_H-M 'P -1'
_atom_sites_solution_hydrogens geom
_atom_sites_solution_primary direct
_atom_sites_solution_secondary difmap
_audit_creation_method SHELXL-97
_cell_angle_alpha 68.42(2)
_cell_angle_beta 87.05(2)
_cell_angle_gamma 67.80(2)
_cell_formula_units_Z 1
_cell_length_a 8.523(2)
_cell_length_b 10.272(2)
_cell_length_c 11.110(2)
_cell_measurement_reflns_used 25
_cell_measurement_temperature 293(2)
_cell_measurement_theta_max 27
_cell_measurement_theta_min 2
_cell_volume 833.1(3)
_computing_cell_refinement 'CAD-4 EXPRESS'
_computing_data_collection 'CAD-4 EXPRESS (Duisenberg, 1992; Mac\'i\<cek & Yordanov, 1992)'
_computing_data_reduction 'MolEN (Fair, 1990)'
_computing_molecular_graphics 'DIAMOND (Brandenburg, 1998)'
_computing_publication_material SHELXL97
_computing_structure_refinement 'SHELXL97 (Sheldrick, 1997)'
_computing_structure_solution 'SHELXS97 (Sheldrick, 1990)'
_diffrn_ambient_temperature 293(2)
_diffrn_measured_fraction_theta_full 1.000
_diffrn_measured_fraction_theta_max 1.000
_diffrn_measurement_device_type 'Diffractom\`etre CAD-4'
_diffrn_measurement_method \w/2\q
_diffrn_radiation_monochromator graphite
_diffrn_radiation_source 'fine-focus sealed tube'
_diffrn_radiation_type MoK\a
_diffrn_radiation_wavelength 0.71073
_diffrn_reflns_av_R_equivalents 0.0020
_diffrn_reflns_av_sigmaI/netI 0.0084
_diffrn_reflns_limit_h_max 0
_diffrn_reflns_limit_h_min -10
_diffrn_reflns_limit_k_max 12
_diffrn_reflns_limit_k_min -13
_diffrn_reflns_limit_l_max 14
_diffrn_reflns_limit_l_min -14
_diffrn_reflns_number 7758
_diffrn_reflns_theta_full 26.97
_diffrn_reflns_theta_max 26.97
_diffrn_reflns_theta_min 1.98
_diffrn_standards_decay_% 1
_diffrn_standards_interval_time 120
_diffrn_standards_number 2
_exptl_absorpt_coefficient_mu 2.802
_exptl_absorpt_correction_T_max 0.676
_exptl_absorpt_correction_T_min 0.392
_exptl_absorpt_correction_type psi-scan
_exptl_absorpt_process_details '(North et al., 1968)'
_exptl_crystal_colour orange
_exptl_crystal_density_diffrn 2.439
_exptl_crystal_density_method 'not measured'
_exptl_crystal_description hexagonal
_exptl_crystal_F_000 604
_exptl_crystal_size_max 0.58
_exptl_crystal_size_mid 0.29
_exptl_crystal_size_min 0.14
_refine_diff_density_max 0.730
_refine_diff_density_min -0.658
_refine_ls_extinction_method none
_refine_ls_goodness_of_fit_ref 1.159
_refine_ls_hydrogen_treatment mixed
_refine_ls_matrix_type full
_refine_ls_number_parameters 298
_refine_ls_number_reflns 3628
_refine_ls_number_restraints 27
_refine_ls_restrained_S_all 1.157
_refine_ls_R_factor_all 0.0327
_refine_ls_R_factor_gt 0.0304
_refine_ls_shift/su_max 0.004
_refine_ls_shift/su_mean 0.000
_refine_ls_structure_factor_coef Fsqd
_refine_ls_weighting_details 'calc w = 1/[\s^2^(Fo^2^)+(0.0537P)^2^+0.7843P] where P = (Fo^2^+2Fc^2^)/3'
_refine_ls_weighting_scheme calc
_refine_ls_wR_factor_gt 0.0905
_refine_ls_wR_factor_ref 0.0927
_reflns_number_gt 3387
_reflns_number_total 3628
_reflns_threshold_expression I>2\s(I)
_cod_data_source_file dn6142.cif
_cod_data_source_block I
_cod_database_code 2204016
_cod_database_fobs_code 2204016

loop_
_symmetry_equiv_pos_as_xyz
'x, y, z'
'-x, -y, -z'

loop_
_atom_site_label
_atom_site_fract_x
_atom_site_fract_y
_atom_site_fract_z
_atom_site_U_iso_or_equiv
_atom_site_adp_type
_atom_site_calc_flag
_atom_site_refinement_flags
_atom_site_occupancy
_atom_site_type_symbol
V3 -0.03155(5) 0.20246(4) 0.76577(4) 0.01855(12) Uani d . 1 V
V5 -0.19029(4) 0.49582(4) 0.51993(3) 0.01428(11) Uani d . 1 V
V1 -0.02585(5) 0.50699(4) 0.25496(4) 0.01668(11) Uani d . 1 V
V2 0.12201(5) 0.21415(4) 0.50094(4) 0.01760(11) Uani d . 1 V
V4 0.32561(5) 0.21174(4) 0.72571(4) 0.01966(12) Uani d . 1 V
O14 0.1543(2) 0.11711(19) 0.40905(18) 0.0265(4) Uani d . 1 O
O13 0.0062(2) 0.4034(2) 0.16808(17) 0.0255(4) Uani d . 1 O
O11 -0.1150(2) 0.0954(2) 0.86590(18) 0.0283(4) Uani d . 1 O
O12 0.5177(2) 0.1143(2) 0.79525(19) 0.0307(4) Uani d . 1 O
O7 0.0146(2) 0.12448(18) 0.63355(16) 0.0196(3) Uani d . 1 O
O9 -0.2405(2) 0.36342(18) 0.64300(15) 0.0181(3) Uani d . 1 O
O6 -0.2477(2) 0.63680(18) 0.20142(16) 0.0200(3) Uani d . 1 O
O8 0.3274(2) 0.13104(18) 0.59840(16) 0.0214(3) Uani d . 1 O
O10 -0.3738(2) 0.62103(18) 0.42493(16) 0.0196(3) Uani d . 1 O
O5 -0.0629(2) 0.35420(18) 0.83419(15) 0.0195(3) Uani d . 1 O
O4 0.1983(2) 0.11273(18) 0.82694(16) 0.0211(3) Uani d . 1 O
O2 -0.1040(2) 0.37831(17) 0.41414(15) 0.0161(3) Uani d . 1 O
O3 -0.1837(2) 0.61531(17) 0.61806(15) 0.0160(3) Uani d . 1 O
O1 0.06631(18) 0.37359(17) 0.60696(15) 0.0151(3) Uani d . 1 O
OW1 -0.3151(3) 0.4887(3) 0.9863(2) 0.0353(5) Uani d D 1 O
H1 -0.252(4) 0.438(4) 0.947(3) 0.042 Uiso d D 1 H
H2 -0.261(4) 0.507(4) 1.031(3) 0.042 Uiso d D 1 H
OW2 -0.4780(3) 0.4875(3) 0.2343(2) 0.0390(5) Uani d D 1 O
H3 -0.559(3) 0.532(4) 0.268(3) 0.047 Uiso d D 1 H
H4 -0.407(4) 0.527(4) 0.222(4) 0.047 Uiso d D 1 H
OW3 0.1814(3) -0.1963(2) 0.7628(3) 0.0423(5) Uani d D 1 O
H5 0.121(4) -0.103(2) 0.735(4) 0.051 Uiso d D 1 H
H6 0.114(4) -0.237(3) 0.760(4) 0.051 Uiso d D 1 H
OW4 -0.4618(3) 0.8005(3) 0.7201(2) 0.0408(5) Uani d D 1 O
H7 -0.503(4) 0.890(2) 0.681(3) 0.049 Uiso d D 1 H
H8 -0.386(4) 0.752(3) 0.688(3) 0.049 Uiso d D 1 H
OW5 0.4213(3) -0.1985(3) 0.9710(2) 0.0405(5) Uani d D 1 O
H9 0.338(4) -0.118(3) 0.943(3) 0.049 Uiso d D 1 H
H10 0.408(4) -0.255(3) 1.040(2) 0.049 Uiso d D 1 H
N1 0.3241(3) -0.2048(3) 0.5094(2) 0.0289(5) Uani d D 1 N
H11 0.265(4) -0.113(2) 0.468(3) 0.035 Uiso d D 1 H
H12 0.389(4) -0.252(3) 0.467(3) 0.035 Uiso d D 1 H
H13 0.367(4) -0.201(4) 0.573(2) 0.035 Uiso d D 1 H
H14 0.245(3) -0.232(4) 0.537(3) 0.035 Uiso d D 1 H
N2 0.2246(4) 0.1773(3) 0.0729(2) 0.0344(5) Uani d D 1 N
H15 0.225(5) 0.095(3) 0.116(3) 0.041 Uiso d D 1 H
H16 0.164(4) 0.233(4) 0.106(3) 0.041 Uiso d D 1 H
H17 0.174(4) 0.221(4) 0.003(2) 0.041 Uiso d D 1 H
H18 0.318(3) 0.178(4) 0.073(4) 0.041 Uiso d D 1 H
Li1 0.4379(6) -0.3405(5) 0.8726(4) 0.0273(9) Uani d . 1 Li

loop_
_atom_site_aniso_label
_atom_site_aniso_U_11
_atom_site_aniso_U_22
_atom_site_aniso_U_33
_atom_site_aniso_U_12
_atom_site_aniso_U_13
_atom_site_aniso_U_23
V3 0.0207(2) 0.0161(2) 0.0179(2) -0.00739(15) 0.00407(15) -0.00536(15)
V5 0.01371(19) 0.01311(19) 0.0165(2) -0.00430(15) 0.00384(14) -0.00729(15)
V1 0.0209(2) 0.01531(19) 0.0149(2) -0.00545(15) 0.00336(15) -0.00870(15)
V2 0.0222(2) 0.01204(19) 0.0186(2) -0.00405(15) 0.00439(15) -0.00874(15)
V4 0.0169(2) 0.0162(2) 0.0210(2) -0.00284(15) 0.00000(15) -0.00517(16)
O14 0.0346(10) 0.0180(8) 0.0287(9) -0.0069(7) 0.0063(8) -0.0146(7)
O13 0.0344(10) 0.0255(9) 0.0224(8) -0.0111(8) 0.0063(7) -0.0161(7)
O11 0.0333(10) 0.0253(9) 0.0259(9) -0.0162(8) 0.0075(7) -0.0049(7)
O12 0.0218(9) 0.0259(9) 0.0354(10) -0.0016(7) -0.0042(7) -0.0086(8)
O7 0.0239(8) 0.0137(7) 0.0214(8) -0.0072(6) 0.0037(6) -0.0070(6)
O9 0.0183(8) 0.0173(8) 0.0194(8) -0.0072(6) 0.0048(6) -0.0076(6)
O6 0.0215(8) 0.0184(8) 0.0194(8) -0.0063(6) 0.0005(6) -0.0074(6)
O8 0.0204(8) 0.0145(7) 0.0250(8) -0.0011(6) 0.0029(6) -0.0087(6)
O10 0.0154(7) 0.0189(8) 0.0226(8) -0.0041(6) 0.0020(6) -0.0085(7)
O5 0.0240(8) 0.0186(8) 0.0159(7) -0.0078(6) 0.0057(6) -0.0073(6)
O4 0.0230(8) 0.0162(8) 0.0190(8) -0.0048(6) 0.0008(6) -0.0037(6)
O2 0.0175(7) 0.0144(7) 0.0181(7) -0.0061(6) 0.0031(6) -0.0082(6)
O3 0.0171(7) 0.0140(7) 0.0168(7) -0.0038(6) 0.0047(6) -0.0081(6)
O1 0.0169(8) 0.0128(7) 0.0161(7) -0.0047(6) 0.0040(6) -0.0076(6)
OW1 0.0331(11) 0.0443(12) 0.0338(11) -0.0132(10) 0.0087(9) -0.0230(10)
OW2 0.0328(11) 0.0545(14) 0.0522(13) -0.0233(10) 0.0210(10) -0.0401(12)
OW3 0.0409(12) 0.0234(10) 0.0587(15) -0.0102(9) -0.0017(11) -0.0129(10)
OW4 0.0397(12) 0.0358(11) 0.0462(13) -0.0139(10) 0.0227(10) -0.0178(10)
OW5 0.0469(13) 0.0354(12) 0.0274(10) -0.0041(10) 0.0036(9) -0.0112(9)
N1 0.0274(12) 0.0274(11) 0.0360(13) -0.0082(9) 0.0039(10) -0.0188(10)
N2 0.0430(14) 0.0252(12) 0.0261(12) -0.0018(11) 0.0006(11) -0.0115(10)
Li1 0.032(2) 0.024(2) 0.032(2) -0.0138(18) 0.0086(18) -0.0145(18)

loop_
_atom_type_symbol
_atom_type_description
_atom_type_scat_dispersion_real
_atom_type_scat_dispersion_imag
_atom_type_scat_source
O O 0.0106 0.0060 'International Tables Vol C Tables 4.2.6.8 and 6.1.1.4'
V V 0.3005 0.5294 'International Tables Vol C Tables 4.2.6.8 and 6.1.1.4'
N N 0.0061 0.0033 'International Tables Vol C Tables 4.2.6.8 and 6.1.1.4'
Li Li -0.0003 0.0001 'International Tables Vol C Tables 4.2.6.8 and 6.1.1.4'
H H 0.0000 0.0000 'International Tables Vol C Tables 4.2.6.8 and 6.1.1.4'

loop_
_geom_angle_atom_site_label_1
_geom_angle_atom_site_label_2
_geom_angle_atom_site_label_3
_geom_angle_site_symmetry_1
_geom_angle_site_symmetry_3
_geom_angle
O11 V3 O4 . . 104.68(9)
O11 V3 O7 . . 102.27(9)
O4 V3 O7 . . 90.92(8)
O11 V3 O5 . . 103.28(9)
O4 V3 O5 . . 89.97(8)
O7 V3 O5 . . 153.32(7)
O11 V3 O9 . . 100.56(9)
O4 V3 O9 . . 154.75(7)
O7 V3 O9 . . 84.30(7)
O5 V3 O9 . . 83.61(7)
O11 V3 O1 . . 174.67(8)
O4 V3 O1 . . 80.65(7)
O7 V3 O1 . . 77.06(6)
O5 V3 O1 . . 76.78(6)
O9 V3 O1 . . 74.11(6)
O11 V3 V4 . . 137.57(7)
O4 V3 V4 . . 32.91(5)
O7 V3 V4 . . 82.98(6)
O5 V3 V4 . . 83.38(5)
O9 V3 V4 . . 121.86(5)
O1 V3 V4 . . 47.75(4)
O11 V3 V5 . . 131.32(7)
O4 V3 V5 . . 124.01(6)
O7 V3 V5 . . 78.63(5)
O5 V3 V5 . . 78.83(5)
O9 V3 V5 . . 30.76(5)
O1 V3 V5 . . 43.36(4)
V4 V3 V5 . . 91.10(3)
O10 V5 O9 . . 106.88(9)
O10 V5 O2 . . 97.52(8)
O9 V5 O2 . . 97.11(8)
O10 V5 O3 . . 97.18(8)
O9 V5 O3 . . 96.58(7)
O2 V5 O3 . . 156.05(7)
O10 V5 O1 . 2_566 87.59(8)
O9 V5 O1 . 2_566 165.53(7)
O2 V5 O1 . 2_566 80.94(6)
O3 V5 O1 . 2_566 80.90(6)
O10 V5 O1 . . 166.11(7)
O9 V5 O1 . . 87.01(7)
O2 V5 O1 . . 80.71(7)
O3 V5 O1 . . 80.48(7)
O1 V5 O1 2_566 . 78.52(7)
O10 V5 V4 . 2_566 39.22(6)
O9 V5 V4 . 2_566 146.09(6)
O2 V5 V4 . 2_566 90.26(5)
O3 V5 V4 . 2_566 89.27(5)
O1 V5 V4 2_566 2_566 48.37(5)
O1 V5 V4 . 2_566 126.89(5)
O10 V5 V3 . . 144.39(6)
O9 V5 V3 . . 37.52(6)
O2 V5 V3 . . 89.23(5)
O3 V5 V3 . . 89.74(5)
O1 V5 V3 2_566 . 128.02(5)
O1 V5 V3 . . 49.50(5)
V4 V5 V3 2_566 . 176.381(15)
O13 V1 O5 . 2_566 103.37(9)
O13 V1 O6 . . 102.01(9)
O5 V1 O6 2_566 . 95.24(8)
O13 V1 O3 . 2_566 99.89(8)
O5 V1 O3 2_566 2_566 91.14(8)
O6 V1 O3 . 2_566 155.07(7)
O13 V1 O2 . . 98.96(8)
O5 V1 O2 2_566 . 155.80(7)
O6 V1 O2 . . 89.09(8)
O3 V1 O2 2_566 . 75.80(7)
O13 V1 O1 . 2_566 173.77(8)
O5 V1 O1 2_566 2_566 81.93(7)
O6 V1 O1 . 2_566 80.54(7)
O3 V1 O1 2_566 2_566 76.53(6)
O2 V1 O1 . 2_566 75.31(6)
O13 V1 V2 . . 89.27(7)
O5 V1 V2 2_566 . 130.69(6)
O6 V1 V2 . . 128.88(6)
O3 V1 V2 2_566 . 39.55(5)
O2 V1 V2 . . 39.79(5)
O1 V1 V2 2_566 . 84.76(5)
O14 V2 O8 . . 103.13(9)
O14 V2 O7 . . 103.93(9)
O8 V2 O7 . . 94.83(8)
O14 V2 O3 . 2_566 98.63(8)
O8 V2 O3 . 2_566 89.92(8)
O7 V2 O3 . 2_566 155.20(7)
O14 V2 O2 . . 99.17(8)
O8 V2 O2 . . 155.40(7)
O7 V2 O2 . . 89.74(8)
O3 V2 O2 2_566 . 76.49(7)
O14 V2 O1 . . 173.25(8)
O8 V2 O1 . . 81.00(7)
O7 V2 O1 . . 80.84(7)
O3 V2 O1 2_566 . 75.88(6)
O2 V2 O1 . . 75.88(6)
O14 V2 V1 . . 88.49(7)
O8 V2 V1 . . 129.50(6)
O7 V2 V1 . . 130.22(6)
O3 V2 V1 2_566 . 39.58(5)
O2 V2 V1 . . 40.49(5)
O1 V2 V1 . . 84.77(5)
O14 V2 V4 . . 136.86(7)
O8 V2 V4 . . 33.85(5)
O7 V2 V4 . . 83.20(6)
O3 V2 V4 2_566 . 87.40(5)
O2 V2 V4 . . 123.63(5)
O1 V2 V4 . . 47.76(4)
V1 V2 V4 . . 119.51(2)
O12 V4 O4 . . 104.94(9)
O12 V4 O8 . . 101.23(9)
O4 V4 O8 . . 92.72(8)
O12 V4 O6 . 2_566 101.66(9)
O4 V4 O6 . 2_566 91.28(8)
O8 V4 O6 . 2_566 154.89(7)
O12 V4 O10 . 2_566 97.81(9)
O4 V4 O10 . 2_566 157.23(7)
O8 V4 O10 . 2_566 83.86(7)
O6 V4 O10 2_566 2_566 82.92(7)
O12 V4 O1 . . 172.12(8)
O4 V4 O1 . . 82.93(7)
O8 V4 O1 . . 78.63(7)
O6 V4 O1 2_566 . 77.29(7)
O10 V4 O1 2_566 . 74.32(6)
O12 V4 V5 . 2_566 129.02(8)
O4 V4 V5 . 2_566 126.04(6)
O8 V4 V5 . 2_566 79.23(5)
O6 V4 V5 2_566 2_566 78.39(5)
O10 V4 V5 2_566 2_566 31.21(5)
O1 V4 V5 . 2_566 43.12(4)
O12 V4 V3 . . 138.48(8)
O4 V4 V3 . . 33.55(5)
O8 V4 V3 . . 85.13(6)
O6 V4 V3 2_566 . 84.60(5)
O10 V4 V3 2_566 . 123.71(5)
O1 V4 V3 . . 49.39(4)
V5 V4 V3 2_566 . 92.50(3)
O12 V4 V2 . . 134.03(8)
O4 V4 V2 . . 83.01(6)
O8 V4 V2 . . 32.82(5)
O6 V4 V2 2_566 . 123.68(6)
O10 V4 V2 2_566 . 82.01(5)
O1 V4 V2 . . 46.40(4)
V5 V4 V2 2_566 . 61.75(2)
V3 V4 V2 . . 60.95(2)
V2 O7 V3 . . 115.56(8)
V5 O9 V3 . . 111.73(9)
V1 O6 V4 . 2_566 113.81(9)
V2 O8 V4 . . 113.33(8)
V5 O10 V4 . 2_566 109.57(9)
V1 O5 V3 2_566 . 114.75(8)
V4 O4 V3 . . 113.55(9)
V5 O2 V2 . . 108.09(8)
V5 O2 V1 . . 107.06(7)
V2 O2 V1 . . 99.73(7)
V5 O3 V2 . 2_566 107.27(7)
V5 O3 V1 . 2_566 107.03(7)
V2 O3 V1 2_566 2_566 100.86(8)
V5 O1 V5 2_566 . 101.48(7)
V5 O1 V1 2_566 2_566 94.11(6)
V5 O1 V1 . 2_566 93.00(6)
V5 O1 V2 2_566 . 93.37(6)
V5 O1 V2 . . 92.74(6)
V1 O1 V2 2_566 . 169.48(8)
V5 O1 V4 2_566 . 88.51(6)
V5 O1 V4 . . 169.98(8)
V1 O1 V4 2_566 . 86.97(6)
V2 O1 V4 . . 85.84(5)
V5 O1 V3 2_566 . 171.37(8)
V5 O1 V3 . . 87.14(6)
V1 O1 V3 2_566 . 85.78(5)
V2 O1 V3 . . 85.71(5)
V4 O1 V3 . . 82.86(6)
Li1 OW1 Li1 1_465 2_557 93.56(17)
Li1 OW1 H1 1_465 . 114(2)
Li1 OW1 H1 2_557 . 107(3)
Li1 OW1 H2 1_465 . 122(2)
Li1 OW1 H2 2_557 . 105(3)
H1 OW1 H2 . . 111(3)
Li1 OW2 H3 2_556 . 135(2)
Li1 OW2 H4 2_556 . 112(2)
H3 OW2 H4 . . 111(3)
Li1 OW3 H5 . . 135(2)
Li1 OW3 H6 . . 119(2)
H5 OW3 H6 . . 104(2)
Li1 OW4 H7 1_465 . 129(3)
Li1 OW4 H8 1_465 . 113(2)
H7 OW4 H8 . . 117(3)
Li1 OW5 H9 . . 113(3)
Li1 OW5 H10 . . 95(3)
H9 OW5 H10 . . 111(3)
H11 N1 H12 . . 116(3)
H11 N1 H13 . . 102(3)
H12 N1 H13 . . 118(3)
H11 N1 H14 . . 97(3)
H12 N1 H14 . . 115(3)
H13 N1 H14 . . 105(3)
H15 N2 H16 . . 105(4)
H15 N2 H17 . . 119(4)
H16 N2 H17 . . 97(4)
H15 N2 H18 . . 112(4)
H16 N2 H18 . . 110(4)
H17 N2 H18 . . 112(4)
OW5 Li1 OW4 . 1_645 86.62(18)
OW5 Li1 OW2 . 2_556 174.7(2)
OW4 Li1 OW2 1_645 2_556 89.48(18)
OW5 Li1 OW1 . 1_645 91.73(19)
OW4 Li1 OW1 1_645 1_645 97.86(19)
OW2 Li1 OW1 2_556 1_645 85.26(17)
OW5 Li1 OW3 . . 93.95(18)
OW4 Li1 OW3 1_645 . 87.76(18)
OW2 Li1 OW3 2_556 . 89.46(18)
OW1 Li1 OW3 1_645 . 172.2(2)
OW5 Li1 OW1 . 2_557 98.44(19)
OW4 Li1 OW1 1_645 2_557 173.3(2)
OW2 Li1 OW1 2_556 2_557 85.73(17)
OW1 Li1 OW1 1_645 2_557 86.44(17)
OW3 Li1 OW1 . 2_557 87.50(17)
OW5 Li1 Li1 . 2_647 97.0(2)
OW4 Li1 Li1 1_645 2_647 141.3(3)
OW2 Li1 Li1 2_556 2_647 83.82(18)
OW1 Li1 Li1 1_645 2_647 43.74(12)
OW3 Li1 Li1 . 2_647 130.0(2)
OW1 Li1 Li1 2_557 2_647 42.70(11)
OW5 Li1 H10 . . 20.4(5)
OW4 Li1 H10 1_645 . 106.4(6)
OW2 Li1 H10 2_556 . 161.9(6)
OW1 Li1 H10 1_645 . 84.1(8)
OW3 Li1 H10 . . 99.5(8)
OW1 Li1 H10 2_557 . 79.1(7)
Li1 Li1 H10 2_647 . 78.4(6)

loop_
_geom_bond_atom_site_label_1
_geom_bond_atom_site_label_2
_geom_bond_site_symmetry_2
_geom_bond_distance
V3 O11 . 1.6009(18)
V3 O4 . 1.8601(18)
V3 O7 . 1.8768(17)
V3 O5 . 1.9012(17)
V3 O9 . 2.0328(18)
V3 O1 . 2.3609(17)
V3 V4 . 3.0858(9)
V3 V5 . 3.1010(12)
V5 O10 . 1.6929(17)
V5 O9 . 1.7072(17)
V5 O2 . 1.9139(16)
V5 O3 . 1.9341(16)
V5 O1 2_566 2.1048(16)
V5 O1 . 2.1317(17)
V5 V4 2_566 3.0785(12)
V1 O13 . 1.6273(17)
V1 O5 2_566 1.8127(17)
V1 O6 . 1.8262(18)
V1 O3 2_566 2.0048(18)
V1 O2 . 2.0355(17)
V1 O1 2_566 2.2333(15)
V1 V2 . 3.0899(12)
V2 O14 . 1.6198(17)
V2 O8 . 1.8303(18)
V2 O7 . 1.8323(17)
V2 O3 2_566 2.0036(17)
V2 O2 . 2.0062(18)
V2 O1 . 2.2514(15)
V2 V4 . 3.1010(9)
V4 O12 . 1.6131(19)
V4 O4 . 1.8288(18)
V4 O8 . 1.8813(17)
V4 O6 2_566 1.8992(17)
V4 O10 2_566 2.0659(18)
V4 O1 . 2.3019(18)
V4 V5 2_566 3.0785(12)
O6 V4 2_566 1.8992(17)
O10 V4 2_566 2.0659(18)
O5 V1 2_566 1.8127(17)
O3 V2 2_566 2.0036(17)
O3 V1 2_566 2.0048(18)
O1 V5 2_566 2.1048(16)
O1 V1 2_566 2.2333(15)
OW1 Li1 1_465 2.227(5)
OW1 Li1 2_557 2.270(5)
OW1 H1 . 0.83(4)
OW1 H2 . 0.81(4)
OW2 Li1 2_556 2.167(5)
OW2 H3 . 0.83(4)
OW2 H4 . 0.83(4)
OW3 Li1 . 2.227(5)
OW3 H5 . 0.838(18)
OW3 H6 . 0.84(4)
OW4 Li1 1_465 2.163(5)
OW4 H7 . 0.797(17)
OW4 H8 . 0.809(17)
OW5 Li1 . 2.084(5)
OW5 H9 . 0.825(17)
OW5 H10 . 0.805(17)
N1 H11 . 0.834(18)
N1 H12 . 0.843(18)
N1 H13 . 0.826(18)
N1 H14 . 0.828(18)
N2 H15 . 0.801(18)
N2 H16 . 0.80(4)
N2 H17 . 0.791(19)
N2 H18 . 0.799(18)
Li1 OW4 1_645 2.163(5)
Li1 OW2 2_556 2.167(5)
Li1 OW1 1_645 2.227(5)
Li1 OW1 2_557 2.270(5)
Li1 Li1 2_647 3.277(9)
Li1 H10 . 2.30(4)

loop_
_geom_hbond_atom_site_label_D
_geom_hbond_atom_site_label_H
_geom_hbond_atom_site_label_A
_geom_hbond_site_symmetry_A
_geom_hbond_distance_DH
_geom_hbond_distance_HA
_geom_hbond_distance_DA
_geom_hbond_angle_DHA
OW1 H1 O5 . 0.83(4) 2.11(2) 2.912(3) 164(3)
OW1 H2 O13 1_556 0.81(4) 2.44(3) 3.130(3) 144(3)
OW2 H3 O9 2_466 0.83(4) 2.066(18) 2.895(3) 178(4)
OW2 H4 O6 . 0.83(4) 2.03(4) 2.851(3) 174(3)
OW3 H5 O7 . 0.84(3) 2.032(19) 2.851(3) 166(4)
OW3 H6 O13 2_556 0.84(4) 2.20(2) 2.985(3) 156(3)
OW3 H6 O14 2_556 0.84(4) 2.62(3) 3.187(3) 126(3)
OW4 H7 O8 1_465 0.80(2) 2.196(18) 2.975(3) 166(3)
OW4 H8 O3 . 0.81(2) 2.095(18) 2.902(3) 176(4)
OW5 H9 O4 . 0.83(2) 2.112(19) 2.890(3) 157(3)
OW5 H10 OW2 1_646 0.81(2) 2.59(2) 3.305(4) 150(3)
N1 H11 O14 . 0.83(2) 2.04(2) 2.848(3) 163(3)
N1 H12 O10 1_645 0.84(2) 2.08(2) 2.866(3) 154(3)
N1 H12 O9 2_556 0.84(2) 2.58(3) 3.009(3) 113(3)
N1 H13 OW4 1_645 0.83(2) 2.26(2) 3.070(3) 167(3)
N1 H13 OW3 . 0.83(2) 2.58(3) 3.028(4) 116(3)
N1 H14 O2 2_556 0.83(2) 2.17(2) 2.943(3) 156(3)
N1 H14 O7 2_556 0.83(2) 2.59(3) 3.040(3) 115(3)
N2 H15 O12 2_656 0.80(2) 2.34(3) 2.841(3) 121(3)
N2 H15 O11 2_556 0.80(2) 2.41(3) 3.113(3) 146(3)
N2 H16 O13 . 0.80(3) 2.09(2) 2.884(3) 172(4)
N2 H17 O6 2_565 0.79(2) 2.40(3) 2.986(3) 131(3)
N2 H17 O5 1_554 0.79(2) 2.42(2) 3.178(3) 160(3)
N2 H17 O4 1_554 0.79(2) 2.54(3) 3.076(3) 126(3)
N2 H18 OW5 2_656 0.80(2) 2.32(2) 3.108(4) 169(4)
